data_9000950
loop_
_publ_author_name
'Hassan, I.'
'Grundy, H. D.'

_publ_section_title
;
 The crystal structures of helvite group minerals, (MnFeZn)8(Be6Si6O24)S2
;
_journal_name_full 'American Mineralogist'
_journal_page_first 186
_journal_page_last 192
_journal_volume 70
_journal_year 1985
_chemical_formula_sum 'Be3 O12 S Si3 Zn4'
_chemical_name_mineral Genthelvite
_space_group_IT_number 218
_symmetry_space_group_name_Hall 'P -4n 2 3'
_symmetry_space_group_name_H-M 'P -4 3 n'
_cell_angle_alpha 90
_cell_angle_beta 90
_cell_angle_gamma 90
_cell_length_a 8.109
_cell_length_b 8.109
_cell_length_c 8.109
_cell_formula_units_Z 2
_cell_volume 533.214
_database_code_amcsd 0000969
_exptl_crystal_density_diffrn 3.718
_cod_original_formula_sum 'Zn4 O12 Be3 Si3 S'
_cod_database_code 9000950

loop_
_space_group_symop_operation_xyz
x,y,z
-z,x,-y
-y,z,-x
-x,y,-z
1/2+x,1/2-z,1/2-y
1/2+z,1/2-y,1/2-x
1/2+y,1/2-x,1/2-z
1/2+x,1/2+z,1/2+y
1/2+z,1/2+y,1/2+x
1/2+y,1/2+x,1/2+z
-z,-x,y
-y,-z,x
-x,-y,z
z,-x,-y
y,-z,-x
x,-y,-z
1/2-x,1/2+z,1/2-y
1/2-z,1/2+y,1/2-x
1/2-y,1/2+x,1/2-z
1/2-x,1/2-z,1/2+y
1/2-z,1/2-y,1/2+x
1/2-y,1/2-x,1/2+z
z,x,y
y,z,x

loop_
_atom_site_aniso_label
_atom_site_aniso_U_11
_atom_site_aniso_U_22
_atom_site_aniso_U_33
_atom_site_aniso_U_12
_atom_site_aniso_U_13
_atom_site_aniso_U_23
Zn 0.00590 0.00590 0.00590 0.00030 0.00030 0.00030
O 0.00670 0.00770 0.00380 0.00270 -0.00150 -0.00240
Be 0.00240 0.00790 0.00790 0.00000 0.00000 0.00000
Si 0.00330 0.00400 0.00400 0.00000 0.00000 0.00000
S 0.00650 0.00650 0.00650 0.00000 0.00000 0.00000

loop_
_atom_site_label
_atom_site_fract_x
_atom_site_fract_y
_atom_site_fract_z
Zn 0.16680 0.16680 0.16680
O 0.13770 0.13810 0.40600
Be 0.25000 0.00000 0.50000
Si 0.25000 0.50000 0.00000
S 0.00000 0.00000 0.00000

loop_
_cod_related_entry_id
_cod_related_entry_database
_cod_related_entry_code
1 AMCSD 0000969
